data_4123414
loop_
_publ_author_name
'Wang, Sinan'
'Li, Xiangmin'
'Liu, Hongwei'
'Xu, Li'
'Zhuang, Jinchen'
'Li, Jian'
'Li, Hao'
'Wang, Wei'

_publ_section_title
;
 Organocatalytic enantioselective direct additions of aldehydes to
 4-vinylpyridines and electron-deficient vinylarenes and their synthetic
 applications.
;
_journal_issue 6
_journal_name_full 'Journal of the American Chemical Society'
_journal_page_first 2303
_journal_page_last 2310
_journal_paper_doi 10.1021/ja511143b
_journal_volume 137
_journal_year 2015
_chemical_absolute_configuration ad
_chemical_formula_moiety 'C23 H20 Br Cl N2 O7 S'
_chemical_formula_sum 'C23 H20 Br Cl N2 O7 S'
_chemical_formula_weight 583.83
_chemical_name_systematic
; 
 ? 
;
_space_group_IT_number 4
_symmetry_cell_setting monoclinic
_symmetry_space_group_name_Hall 'P 2yb'
_symmetry_space_group_name_H-M 'P 1 21 1'
_atom_sites_solution_hydrogens geom
_atom_sites_solution_primary direct
_atom_sites_solution_secondary difmap
_audit_creation_method SHELXL-97
_cell_angle_alpha 90.00
_cell_angle_beta 92.12(3)
_cell_angle_gamma 90.00
_cell_formula_units_Z 2
_cell_length_a 8.2161(16)
_cell_length_b 8.7777(18)
_cell_length_c 17.239(3)
_cell_measurement_reflns_used 6245
_cell_measurement_temperature 296(2)
_cell_measurement_theta_max 66.81
_cell_measurement_theta_min 2.56
_cell_volume 1242.4(4)
_computing_cell_refinement 'Bruker SAINT'
_computing_data_collection 'Bruker APEX2'
_computing_data_reduction 'Bruker SAINT'
_computing_molecular_graphics 'Bruker SHELXTL'
_computing_publication_material 'Bruker SHELXTL'
_computing_structure_refinement 'SHELXL-97 (Sheldrick, 2008)'
_computing_structure_solution 'SHELXS-97 (Sheldrick, 2008)'
_diffrn_ambient_temperature 296(2)
_diffrn_measured_fraction_theta_full 0.941
_diffrn_measured_fraction_theta_max 0.941
_diffrn_measurement_device_type 'Bruker APEX-II CCD'
_diffrn_measurement_method '\f and \w scans'
_diffrn_radiation_monochromator graphite
_diffrn_radiation_source 'fine-focus sealed tube'
_diffrn_radiation_type CuK\a
_diffrn_radiation_wavelength 1.54178
_diffrn_reflns_av_R_equivalents 0.0209
_diffrn_reflns_av_sigmaI/netI 0.0392
_diffrn_reflns_limit_h_max 8
_diffrn_reflns_limit_h_min -9
_diffrn_reflns_limit_k_max 10
_diffrn_reflns_limit_k_min -10
_diffrn_reflns_limit_l_max 19
_diffrn_reflns_limit_l_min -20
_diffrn_reflns_number 8467
_diffrn_reflns_theta_full 66.92
_diffrn_reflns_theta_max 66.92
_diffrn_reflns_theta_min 2.56
_diffrn_standards_number 0
_exptl_absorpt_coefficient_mu 4.437
_exptl_absorpt_correction_T_max 0.7529
_exptl_absorpt_correction_T_min 0.4951
_exptl_absorpt_correction_type multi-scan
_exptl_absorpt_process_details SADABS
_exptl_crystal_colour colorless
_exptl_crystal_density_diffrn 1.561
_exptl_crystal_density_method 'not measured'
_exptl_crystal_description prismatic
_exptl_crystal_F_000 592
_exptl_crystal_size_max 0.20
_exptl_crystal_size_mid 0.12
_exptl_crystal_size_min 0.10
_refine_diff_density_max 0.339
_refine_diff_density_min -0.246
_refine_diff_density_rms 0.059
_refine_ls_abs_structure_details 'Flack H D (1983), Acta Cryst. A39, 876-881'
_refine_ls_abs_structure_Flack 0.098(13)
_refine_ls_extinction_coef 0.0023(2)
_refine_ls_extinction_expression Fc^*^=kFc[1+0.001xFc^2^\l^3^/sin(2\q)]^-1/4^
_refine_ls_extinction_method SHELXL
_refine_ls_goodness_of_fit_ref 1.035
_refine_ls_hydrogen_treatment constr
_refine_ls_matrix_type full
_refine_ls_number_parameters 317
_refine_ls_number_reflns 4017
_refine_ls_number_restraints 1
_refine_ls_restrained_S_all 1.035
_refine_ls_R_factor_all 0.0272
_refine_ls_R_factor_gt 0.0267
_refine_ls_shift/su_max 0.001
_refine_ls_shift/su_mean 0.000
_refine_ls_structure_factor_coef Fsqd
_refine_ls_weighting_details 'calc w=1/[\s^2^(Fo^2^)+(0.0402P)^2^+0.1131P] where P=(Fo^2^+2Fc^2^)/3'
_refine_ls_weighting_scheme calc
_refine_ls_wR_factor_gt 0.0711
_refine_ls_wR_factor_ref 0.0716
_reflns_number_gt 3946
_reflns_number_total 4017
_reflns_threshold_expression >2sigma(I)
_cod_data_source_file ja511143b_si_003.cif
_cod_data_source_block Compound7
_cod_depositor_comments 'Adding full bibliography for 4123414--4123415.cif.'
_cod_original_sg_symbol_H-M 'P 21'
_cod_database_code 4123414

loop_
_symmetry_equiv_pos_as_xyz
'x, y, z'
'-x, y+1/2, -z'

loop_
_atom_site_label
_atom_site_type_symbol
_atom_site_fract_x
_atom_site_fract_y
_atom_site_fract_z
_atom_site_U_iso_or_equiv
_atom_site_adp_type
_atom_site_occupancy
_atom_site_symmetry_multiplicity
_atom_site_calc_flag
_atom_site_refinement_flags
S1 S -0.21700(7) 0.04562(7) 0.33688(3) 0.05826(15) Uani 1 1 d .
Br1 Br -0.40071(4) -0.02346(3) -0.024439(16) 0.08089(12) Uani 1 1 d .
Cl1 Cl 0.09604(12) -0.02364(12) -0.07928(4) 0.0916(2) Uani 1 1 d .
O1 O 0.0551(4) 0.1025(6) 0.6524(2) 0.1426(14) Uani 1 1 d .
O2 O 0.0519(4) 0.0708(7) 0.53164(19) 0.172(2) Uani 1 1 d .
O3 O 0.5218(4) -0.0336(6) 0.80204(13) 0.1293(11) Uani 1 1 d .
O4 O 0.7580(4) -0.0346(5) 0.75342(15) 0.1130(8) Uani 1 1 d .
O5 O -0.02943(19) 0.01656(18) 0.34179(9) 0.0576(4) Uani 1 1 d .
O6 O -0.2512(3) 0.1974(2) 0.35984(11) 0.0742(5) Uani 1 1 d .
O7 O -0.2842(3) -0.0774(3) 0.37810(12) 0.0781(6) Uani 1 1 d .
N1 N 0.1233(3) 0.0843(4) 0.59141(18) 0.0969(9) Uani 1 1 d .
N2 N 0.6123(4) -0.0141(3) 0.74863(13) 0.0815(7) Uani 1 1 d .
C1 C 0.3023(3) 0.0789(3) 0.59504(15) 0.0631(6) Uani 1 1 d .
C2 C 0.3950(3) 0.1196(3) 0.53165(13) 0.0581(6) Uani 1 1 d .
C3 C 0.5626(3) 0.1133(3) 0.54420(14) 0.0611(6) Uani 1 1 d .
H3A H 0.6286 0.1395 0.5036 0.073 Uiso 1 1 calc R
C4 C 0.6358(3) 0.0703(3) 0.61358(14) 0.0629(6) Uani 1 1 d .
H4A H 0.7487 0.0666 0.6200 0.076 Uiso 1 1 calc R
C5 C 0.5366(3) 0.0326(3) 0.67367(13) 0.0595(5) Uani 1 1 d .
C6 C 0.3724(3) 0.0376(3) 0.66564(14) 0.0641(6) Uani 1 1 d .
H6B H 0.3079 0.0135 0.7071 0.077 Uiso 1 1 calc R
C7 C 0.3280(4) 0.1655(3) 0.45299(16) 0.0728(7) Uani 1 1 d .
H7B H 0.4018 0.2373 0.4300 0.087 Uiso 1 1 calc R
H7C H 0.2240 0.2159 0.4584 0.087 Uiso 1 1 calc R
C8 C 0.3054(3) 0.0276(3) 0.39939(14) 0.0595(5) Uani 1 1 d .
H8A H 0.2264 -0.0406 0.4213 0.071 Uiso 1 1 calc R
H8B H 0.4080 -0.0268 0.3977 0.071 Uiso 1 1 calc R
C9 C 0.2483(3) 0.0679(3) 0.31596(14) 0.0561(5) Uani 1 1 d .
H9A H 0.3226 0.1455 0.2968 0.067 Uiso 1 1 calc R
C10 C 0.0783(3) 0.1349(3) 0.31279(13) 0.0554(5) Uani 1 1 d .
H10A H 0.0741 0.2253 0.3450 0.066 Uiso 1 1 calc R
H10B H 0.0461 0.1624 0.2599 0.066 Uiso 1 1 calc R
C11 C -0.2696(3) 0.0255(3) 0.23720(13) 0.0550(5) Uani 1 1 d .
C12 C -0.2843(4) -0.1181(3) 0.20547(17) 0.0732(7) Uani 1 1 d .
H12A H -0.2673 -0.2039 0.2364 0.088 Uiso 1 1 calc R
C13 C -0.3243(4) -0.1335(3) 0.12764(19) 0.0779(8) Uani 1 1 d .
H13A H -0.3348 -0.2298 0.1056 0.093 Uiso 1 1 calc R
C14 C -0.3486(3) -0.0056(3) 0.08281(14) 0.0623(6) Uani 1 1 d .
C15 C -0.3332(4) 0.1375(3) 0.11434(18) 0.0721(7) Uani 1 1 d .
H15A H -0.3489 0.2231 0.0832 0.086 Uiso 1 1 calc R
C16 C -0.2945(3) 0.1536(3) 0.19218(17) 0.0688(7) Uani 1 1 d .
H16A H -0.2851 0.2500 0.2142 0.083 Uiso 1 1 calc R
C17 C 0.2618(3) -0.0729(3) 0.26385(15) 0.0613(6) Uani 1 1 d .
H17A H 0.3734 -0.1089 0.2680 0.074 Uiso 1 1 calc R
H17B H 0.1936 -0.1523 0.2845 0.074 Uiso 1 1 calc R
C18 C 0.2158(3) -0.0544(3) 0.17842(14) 0.0569(5) Uani 1 1 d .
C19 C 0.1594(4) -0.1774(3) 0.13700(17) 0.0732(7) Uani 1 1 d .
H19A H 0.1447 -0.2691 0.1628 0.088 Uiso 1 1 calc R
C20 C 0.1233(4) -0.1702(4) 0.05802(19) 0.0798(8) Uani 1 1 d .
H20A H 0.0877 -0.2564 0.0310 0.096 Uiso 1 1 calc R
C21 C 0.1409(3) -0.0347(4) 0.02045(14) 0.0656(6) Uani 1 1 d .
C22 C 0.1968(4) 0.0916(3) 0.05973(16) 0.0723(7) Uani 1 1 d .
H22A H 0.2091 0.1836 0.0338 0.087 Uiso 1 1 calc R
C23 C 0.2347(4) 0.0806(3) 0.13825(17) 0.0706(7) Uani 1 1 d .
H23A H 0.2738 0.1661 0.1648 0.085 Uiso 1 1 calc R

loop_
_atom_site_aniso_label
_atom_site_aniso_U_11
_atom_site_aniso_U_22
_atom_site_aniso_U_33
_atom_site_aniso_U_23
_atom_site_aniso_U_13
_atom_site_aniso_U_12
S1 0.0546(3) 0.0655(3) 0.0553(3) 0.0041(3) 0.0096(2) 0.0052(2)
Br1 0.0934(2) 0.0827(2) 0.06554(16) -0.00665(15) -0.01147(12) 0.00041(16)
Cl1 0.1336(6) 0.0796(4) 0.0607(3) -0.0051(4) -0.0082(3) 0.0173(5)
O1 0.0678(18) 0.243(5) 0.119(2) -0.002(3) 0.0287(14) -0.004(2)
O2 0.0648(17) 0.341(7) 0.108(2) -0.056(3) -0.0137(13) 0.004(2)
O3 0.154(2) 0.176(3) 0.0567(11) 0.0193(18) -0.0145(12) -0.051(3)
O4 0.114(2) 0.125(2) 0.0971(15) 0.0023(18) -0.0387(13) 0.0228(18)
O5 0.0511(9) 0.0602(10) 0.0615(8) 0.0112(6) 0.0019(6) 0.0036(6)
O6 0.0771(12) 0.0781(12) 0.0677(11) -0.0106(9) 0.0082(8) 0.0196(9)
O7 0.0717(12) 0.0918(15) 0.0722(11) 0.0174(9) 0.0208(9) -0.0053(9)
N1 0.0622(17) 0.135(3) 0.0934(19) -0.0103(17) 0.0059(13) -0.0002(15)
N2 0.113(2) 0.0689(13) 0.0613(12) -0.0046(12) -0.0187(12) -0.0122(14)
C1 0.0542(14) 0.0650(14) 0.0702(14) -0.0098(11) 0.0049(10) -0.0048(10)
C2 0.0651(16) 0.0518(12) 0.0570(13) -0.0062(9) -0.0018(10) -0.0004(9)
C3 0.0631(15) 0.0687(14) 0.0520(12) -0.0074(10) 0.0073(9) -0.0072(10)
C4 0.0556(14) 0.0685(15) 0.0643(13) -0.0154(11) -0.0034(9) -0.0037(10)
C5 0.0744(16) 0.0488(11) 0.0546(12) -0.0090(9) -0.0056(10) -0.0025(10)
C6 0.0766(17) 0.0576(12) 0.0588(12) -0.0053(10) 0.0118(11) -0.0148(11)
C7 0.0872(19) 0.0643(15) 0.0657(15) 0.0014(12) -0.0138(13) 0.0020(13)
C8 0.0552(13) 0.0616(14) 0.0613(12) 0.0005(10) -0.0049(9) 0.0040(10)
C9 0.0495(13) 0.0604(14) 0.0582(12) 0.0035(10) 0.0006(9) -0.0017(10)
C10 0.0563(13) 0.0520(11) 0.0576(12) 0.0053(9) -0.0012(9) 0.0002(9)
C11 0.0464(12) 0.0569(13) 0.0618(13) 0.0022(10) 0.0048(9) 0.0018(8)
C12 0.099(2) 0.0524(14) 0.0690(16) 0.0068(12) 0.0119(14) 0.0034(13)
C13 0.108(2) 0.0544(15) 0.0716(17) -0.0049(12) 0.0103(14) -0.0014(13)
C14 0.0565(13) 0.0686(15) 0.0616(12) -0.0006(12) -0.0017(9) 0.0018(11)
C15 0.0879(19) 0.0563(14) 0.0704(16) 0.0050(12) -0.0189(13) 0.0050(12)
C16 0.0758(17) 0.0530(14) 0.0760(16) -0.0014(12) -0.0175(12) 0.0029(11)
C17 0.0595(14) 0.0622(14) 0.0623(13) 0.0011(10) 0.0022(10) 0.0043(10)
C18 0.0491(12) 0.0605(15) 0.0614(12) -0.0004(10) 0.0067(8) -0.0001(9)
C19 0.095(2) 0.0558(14) 0.0686(15) 0.0044(12) -0.0032(13) -0.0020(13)
C20 0.102(2) 0.0595(15) 0.0765(18) -0.0065(13) -0.0101(15) -0.0100(14)
C21 0.0751(16) 0.0631(14) 0.0587(12) -0.0013(14) 0.0044(10) 0.0070(13)
C22 0.095(2) 0.0626(15) 0.0596(14) 0.0057(11) 0.0079(12) -0.0139(13)
C23 0.0832(19) 0.0623(15) 0.0666(15) -0.0060(11) 0.0063(13) -0.0194(13)

loop_
_atom_type_symbol
_atom_type_description
_atom_type_scat_dispersion_real
_atom_type_scat_dispersion_imag
_atom_type_scat_source
C C 0.0181 0.0091 'International Tables Vol C Tables 4.2.6.8 and 6.1.1.4'
H H 0.0000 0.0000 'International Tables Vol C Tables 4.2.6.8 and 6.1.1.4'
N N 0.0311 0.0180 'International Tables Vol C Tables 4.2.6.8 and 6.1.1.4'
O O 0.0492 0.0322 'International Tables Vol C Tables 4.2.6.8 and 6.1.1.4'
S S 0.3331 0.5567 'International Tables Vol C Tables 4.2.6.8 and 6.1.1.4'
Cl Cl 0.3639 0.7018 'International Tables Vol C Tables 4.2.6.8 and 6.1.1.4'
Br Br -0.6763 1.2805 'International Tables Vol C Tables 4.2.6.8 and 6.1.1.4'

loop_
_geom_angle_atom_site_label_1
_geom_angle_atom_site_label_2
_geom_angle_atom_site_label_3
_geom_angle
O7 S1 O6 119.39(13)
O7 S1 O5 104.51(11)
O6 S1 O5 110.05(11)
O7 S1 C11 109.04(13)
O6 S1 C11 108.73(12)
O5 S1 C11 104.02(10)
C10 O5 S1 118.25(13)
O2 N1 O1 122.7(3)
O2 N1 C1 120.1(3)
O1 N1 C1 117.3(3)
O4 N2 O3 123.9(3)
O4 N2 C5 119.1(3)
O3 N2 C5 116.9(3)
C6 C1 C2 122.4(2)
C6 C1 N1 115.6(2)
C2 C1 N1 122.0(3)
C3 C2 C1 115.7(2)
C3 C2 C7 118.7(2)
C1 C2 C7 125.6(2)
C4 C3 C2 123.2(2)
C4 C3 H3A 118.4
C2 C3 H3A 118.4
C3 C4 C5 117.9(2)
C3 C4 H4A 121.1
C5 C4 H4A 121.1
C6 C5 C4 122.0(2)
C6 C5 N2 119.1(2)
C4 C5 N2 118.9(3)
C5 C6 C1 118.9(2)
C5 C6 H6B 120.6
C1 C6 H6B 120.6
C2 C7 C8 111.5(2)
C2 C7 H7B 109.3
C8 C7 H7B 109.3
C2 C7 H7C 109.3
C8 C7 H7C 109.3
H7B C7 H7C 108.0
C7 C8 C9 114.1(2)
C7 C8 H8A 108.7
C9 C8 H8A 108.7
C7 C8 H8B 108.7
C9 C8 H8B 108.7
H8A C8 H8B 107.6
C10 C9 C17 112.2(2)
C10 C9 C8 111.9(2)
C17 C9 C8 109.6(2)
C10 C9 H9A 107.6
C17 C9 H9A 107.6
C8 C9 H9A 107.6
O5 C10 C9 106.28(18)
O5 C10 H10A 110.5
C9 C10 H10A 110.5
O5 C10 H10B 110.5
C9 C10 H10B 110.5
H10A C10 H10B 108.7
C16 C11 C12 121.0(2)
C16 C11 S1 119.54(19)
C12 C11 S1 119.50(18)
C13 C12 C11 119.4(3)
C13 C12 H12A 120.3
C11 C12 H12A 120.3
C14 C13 C12 119.5(3)
C14 C13 H13A 120.2
C12 C13 H13A 120.2
C15 C14 C13 121.1(2)
C15 C14 Br1 118.5(2)
C13 C14 Br1 120.4(2)
C14 C15 C16 119.7(3)
C14 C15 H15A 120.2
C16 C15 H15A 120.2
C15 C16 C11 119.4(3)
C15 C16 H16A 120.3
C11 C16 H16A 120.3
C18 C17 C9 117.5(2)
C18 C17 H17A 107.9
C9 C17 H17A 107.9
C18 C17 H17B 107.9
C9 C17 H17B 107.9
H17A C17 H17B 107.2
C19 C18 C23 117.2(2)
C19 C18 C17 119.4(2)
C23 C18 C17 123.3(2)
C18 C19 C20 122.3(3)
C18 C19 H19A 118.8
C20 C19 H19A 118.8
C21 C20 C19 118.9(3)
C21 C20 H20A 120.5
C19 C20 H20A 120.5
C20 C21 C22 120.7(2)
C20 C21 Cl1 119.6(3)
C22 C21 Cl1 119.7(2)
C21 C22 C23 119.2(3)
C21 C22 H22A 120.4
C23 C22 H22A 120.4
C22 C23 C18 121.6(3)
C22 C23 H23A 119.2
C18 C23 H23A 119.2

loop_
_geom_bond_atom_site_label_1
_geom_bond_atom_site_label_2
_geom_bond_distance
S1 O7 1.4162(19)
S1 O6 1.421(2)
S1 O5 1.5613(17)
S1 C11 1.765(2)
Br1 C14 1.889(2)
Cl1 C21 1.748(3)
O1 N1 1.220(4)
O2 N1 1.172(4)
O3 N2 1.217(4)
O4 N2 1.210(4)
O5 C10 1.465(3)
N1 C1 1.470(4)
N2 C5 1.472(3)
C1 C6 1.376(4)
C1 C2 1.401(4)
C2 C3 1.387(4)
C2 C7 1.499(3)
C3 C4 1.372(4)
C3 H3A 0.9300
C4 C5 1.382(4)
C4 H4A 0.9300
C5 C6 1.352(4)
C6 H6B 0.9300
C7 C8 1.530(4)
C7 H7B 0.9700
C7 H7C 0.9700
C8 C9 1.538(3)
C8 H8A 0.9700
C8 H8B 0.9700
C9 C10 1.514(3)
C9 C17 1.535(3)
C9 H9A 0.9800
C10 H10A 0.9700
C10 H10B 0.9700
C11 C16 1.377(4)
C11 C12 1.378(4)
C12 C13 1.376(5)
C12 H12A 0.9300
C13 C14 1.373(4)
C13 H13A 0.9300
C14 C15 1.372(4)
C15 C16 1.375(4)
C15 H15A 0.9300
C16 H16A 0.9300
C17 C18 1.516(4)
C17 H17A 0.9700
C17 H17B 0.9700
C18 C19 1.366(4)
C18 C23 1.385(4)
C19 C20 1.384(4)
C19 H19A 0.9300
C20 C21 1.365(5)
C20 H20A 0.9300
C21 C22 1.370(5)
C22 C23 1.381(4)
C22 H22A 0.9300
C23 H23A 0.9300

loop_
_geom_torsion_atom_site_label_1
_geom_torsion_atom_site_label_2
_geom_torsion_atom_site_label_3
_geom_torsion_atom_site_label_4
_geom_torsion
O7 S1 O5 C10 -172.45(17)
O6 S1 O5 C10 -43.10(19)
C11 S1 O5 C10 73.22(17)
O2 N1 C1 C6 -156.1(4)
O1 N1 C1 C6 23.6(5)
O2 N1 C1 C2 26.6(6)
O1 N1 C1 C2 -153.7(4)
C6 C1 C2 C3 1.0(4)
N1 C1 C2 C3 178.1(3)
C6 C1 C2 C7 179.8(3)
N1 C1 C2 C7 -3.0(4)
C1 C2 C3 C4 0.0(4)
C7 C2 C3 C4 -178.9(3)
C2 C3 C4 C5 -0.4(4)
C3 C4 C5 C6 -0.2(4)
C3 C4 C5 N2 179.9(2)
O4 N2 C5 C6 172.0(3)
O3 N2 C5 C6 -6.1(4)
O4 N2 C5 C4 -8.1(4)
O3 N2 C5 C4 173.8(3)
C4 C5 C6 C1 1.2(4)
N2 C5 C6 C1 -178.9(2)
C2 C1 C6 C5 -1.6(4)
N1 C1 C6 C5 -178.9(3)
C3 C2 C7 C8 88.9(3)
C1 C2 C7 C8 -89.9(3)
C2 C7 C8 C9 -176.0(2)
C7 C8 C9 C10 -65.8(3)
C7 C8 C9 C17 169.0(2)
S1 O5 C10 C9 -173.29(15)
C17 C9 C10 O5 61.8(2)
C8 C9 C10 O5 -61.9(2)
O7 S1 C11 C16 147.3(2)
O6 S1 C11 C16 15.6(2)
O5 S1 C11 C16 -101.6(2)
O7 S1 C11 C12 -33.1(2)
O6 S1 C11 C12 -164.8(2)
O5 S1 C11 C12 78.0(2)
C16 C11 C12 C13 0.0(4)
S1 C11 C12 C13 -179.6(2)
C11 C12 C13 C14 0.2(5)
C12 C13 C14 C15 0.2(4)
C12 C13 C14 Br1 179.1(2)
C13 C14 C15 C16 -0.7(4)
Br1 C14 C15 C16 -179.7(2)
C14 C15 C16 C11 0.8(5)
C12 C11 C16 C15 -0.5(4)
S1 C11 C16 C15 179.1(2)
C10 C9 C17 C18 56.9(3)
C8 C9 C17 C18 -178.1(2)
C9 C17 C18 C19 -152.5(3)
C9 C17 C18 C23 30.5(3)
C23 C18 C19 C20 0.6(5)
C17 C18 C19 C20 -176.6(3)
C18 C19 C20 C21 -1.6(5)
C19 C20 C21 C22 1.5(5)
C19 C20 C21 Cl1 180.0(2)
C20 C21 C22 C23 -0.3(5)
Cl1 C21 C22 C23 -178.8(2)
C21 C22 C23 C18 -0.7(5)
C19 C18 C23 C22 0.6(4)
C17 C18 C23 C22 177.6(3)
